data_2216704
loop_
_publ_author_name
'Dong, Wen-Liang'
'Ge, Yan-Qing'
'Xia, Yong'
'Zhao, Bao-Xiang'

_publ_section_title
;
 Ethyl 5-(ethoxycarbonyl)-3-phenyl-1<i>H</i>-pyrazole-1-acetate
;
_journal_coeditor_code OM2172
_journal_issue 12
_journal_name_full 'Acta Crystallographica Section E'
_journal_page_first o4701
_journal_page_last o4701
_journal_paper_doi 10.1107/S1600536807057339
_journal_volume 63
_journal_year 2007
_chemical_formula_iupac 'C16 H18 N2 O4'
_chemical_formula_moiety 'C16 H18 N2 O4'
_chemical_formula_sum 'C16 H18 N2 O4'
_chemical_formula_weight 302.32
_chemical_name_systematic
;
Ethyl 5-(ethoxycarbonyl)-3-phenyl-1<i>H</i>-pyrazole-1-acetate
;
_space_group_IT_number 14
_symmetry_cell_setting monoclinic
_symmetry_space_group_name_Hall '-P 2ybc'
_symmetry_space_group_name_H-M 'P 1 21/c 1'
_atom_sites_solution_hydrogens geom
_atom_sites_solution_primary direct
_atom_sites_solution_secondary difmap
_audit_creation_method SHELXL-97
_cell_angle_alpha 90.00
_cell_angle_beta 101.7560(10)
_cell_angle_gamma 90.00
_cell_formula_units_Z 4
_cell_length_a 8.38980(10)
_cell_length_b 22.1418(4)
_cell_length_c 8.63740(10)
_cell_measurement_reflns_used 3570
_cell_measurement_temperature 296(2)
_cell_measurement_theta_max 24.9
_cell_measurement_theta_min 2.7
_cell_volume 1570.87(4)
_computing_cell_refinement 'APEX2 Software Suite (Bruker, 2005)'
_computing_data_collection 'APEX2 Software Suite (Bruker, 2005)'
_computing_data_reduction 'APEX2 Software Suite (Bruker, 2005)'
_computing_molecular_graphics 'SHELXTL (Bruker, 1997)'
_computing_publication_material 'WinGX (Farrugia, 1999)'
_computing_structure_refinement 'SHELXL97 (Sheldrick, 1997)'
_computing_structure_solution 'SIR97 (Altomare <i>et al.</i>,  1999)'
_diffrn_ambient_temperature 296(2)
_diffrn_measured_fraction_theta_full 0.999
_diffrn_measured_fraction_theta_max 0.999
_diffrn_measurement_device_type 'Bruker APEXII CCD diffractometer'
_diffrn_measurement_method '\f and \w scans'
_diffrn_radiation_monochromator graphite
_diffrn_radiation_source 'fine-focus sealed tube'
_diffrn_radiation_type MoK\a
_diffrn_radiation_wavelength 0.71073
_diffrn_reflns_av_R_equivalents 0.0219
_diffrn_reflns_av_sigmaI/netI 0.0223
_diffrn_reflns_limit_h_max 10
_diffrn_reflns_limit_h_min -10
_diffrn_reflns_limit_k_max 26
_diffrn_reflns_limit_k_min -28
_diffrn_reflns_limit_l_max 11
_diffrn_reflns_limit_l_min -10
_diffrn_reflns_number 12410
_diffrn_reflns_theta_full 27.53
_diffrn_reflns_theta_max 27.53
_diffrn_reflns_theta_min 1.84
_diffrn_standards_number 0
_exptl_absorpt_coefficient_mu 0.093
_exptl_absorpt_correction_T_max 0.97
_exptl_absorpt_correction_T_min 0.87
_exptl_absorpt_correction_type multi-scan
_exptl_absorpt_process_details '(APEX2 Software Suite; Bruker, 2005)'
_exptl_crystal_colour colourless
_exptl_crystal_density_diffrn 1.278
_exptl_crystal_density_method 'not measured'
_exptl_crystal_description prism
_exptl_crystal_F_000 640
_exptl_crystal_size_max 0.49
_exptl_crystal_size_mid 0.47
_exptl_crystal_size_min 0.34
_refine_diff_density_max 0.149
_refine_diff_density_min -0.207
_refine_ls_extinction_method none
_refine_ls_goodness_of_fit_ref 1.027
_refine_ls_hydrogen_treatment constr
_refine_ls_matrix_type full
_refine_ls_number_parameters 201
_refine_ls_number_reflns 3613
_refine_ls_number_restraints 1
_refine_ls_restrained_S_all 1.028
_refine_ls_R_factor_all 0.0676
_refine_ls_R_factor_gt 0.0436
_refine_ls_shift/su_max 0.001
_refine_ls_shift/su_mean 0.000
_refine_ls_structure_factor_coef Fsqd
_refine_ls_weighting_details 'calc w=1/[\s^2^(Fo^2^)+(0.0596P)^2^+0.2035P] where P=(Fo^2^+2Fc^2^)/3'
_refine_ls_weighting_scheme calc
_refine_ls_wR_factor_gt 0.1110
_refine_ls_wR_factor_ref 0.1264
_reflns_number_gt 2467
_reflns_number_total 3613
_reflns_threshold_expression >2sigma(I)
_cod_data_source_file om2172.cif
_cod_data_source_block I
_cod_depositor_comments
;
The following automatic conversions were performed:
'_symmetry_cell_setting' value 'Monoclinic' changed to 'monoclinic'
according to '/home/saulius/struct/CIF-dictionaries/cif_core.dic'
dictionary named 'cif_core.dic' version 2.4.1 from 2010-06-29.

Automatic conversion script
Id: cif_fix_enum 1527 2010-12-29 10:47:43Z saulius 

The following automatic conversions were performed:

'_symmetry_cell_setting' value 'Monoclinic' changed to 'monoclinic'
according to /home/saulius/struct/CIF-dictionaries/cif_core.dic
dictionary named 'cif_core.dic' version 2.4.1 from 2010-06-29.

Automatic conversion script
Id: cif_fix_values 1715 2011-07-08 13:25:40Z adriana 
;
_cod_original_sg_symbol_H-M 'P 21/c'
_cod_database_code 2216704
_cod_database_fobs_code 2216704

loop_
_symmetry_equiv_pos_as_xyz
'x, y, z'
'-x, y+1/2, -z+1/2'
'-x, -y, -z'
'x, -y-1/2, z-1/2'

loop_
_atom_site_type_symbol
_atom_site_label
_atom_site_fract_x
_atom_site_fract_y
_atom_site_fract_z
_atom_site_U_iso_or_equiv
_atom_site_adp_type
_atom_site_calc_flag
_atom_site_refinement_flags
_atom_site_occupancy
C C1 0.5549(2) 1.14929(7) 0.8148(2) 0.0617(4) Uani d . 1
H H1 0.4771 1.1463 0.7215 0.074 Uiso calc R 1
C C2 0.6001(2) 1.20574(8) 0.8781(3) 0.0764(5) Uani d . 1
H H2 0.5530 1.2402 0.8268 0.092 Uiso calc R 1
C C3 0.7135(3) 1.21097(9) 1.0154(3) 0.0820(5) Uani d U 1
H H3 0.7427 1.2489 1.0584 0.098 Uiso calc R 1
C C4 0.7840(3) 1.15978(10) 1.0895(2) 0.0806(5) Uani d U 1
H H4 0.8620 1.1633 1.1825 0.097 Uiso calc R 1
C C5 0.7407(2) 1.10325(8) 1.0276(2) 0.0648(4) Uani d . 1
H H5 0.7897 1.0690 1.0789 0.078 Uiso calc R 1
C C6 0.62402(17) 1.09726(7) 0.88887(17) 0.0498(3) Uani d . 1
C C7 0.57432(17) 1.03747(6) 0.82124(16) 0.0464(3) Uani d . 1
C C8 0.44394(16) 1.02254(6) 0.69906(17) 0.0471(3) Uani d . 1
H H8 0.3682 1.0488 0.6409 0.057 Uiso calc R 1
C C9 0.45055(17) 0.96123(6) 0.68258(17) 0.0487(3) Uani d . 1
C C10 0.34296(19) 0.91989(7) 0.57674(18) 0.0557(4) Uani d . 1
C C11 0.0989(2) 0.91559(9) 0.3812(2) 0.0718(5) Uani d . 1
H H11A 0.0317 0.8928 0.4395 0.086 Uiso calc R 1
H H11B 0.1512 0.8875 0.3212 0.086 Uiso calc R 1
C C12 -0.0026(2) 0.95940(10) 0.2730(3) 0.0865(6) Uani d . 1
H H12A -0.0511 0.9877 0.3339 0.130 Uiso calc R 1
H H12B -0.0867 0.9381 0.2018 0.130 Uiso calc R 1
H H12C 0.0645 0.9807 0.2135 0.130 Uiso calc R 1
C C13 0.6433(2) 0.88134(7) 0.82480(19) 0.0614(4) Uani d . 1
H H13A 0.5545 0.8548 0.8366 0.074 Uiso calc R 1
H H13B 0.7222 0.8813 0.9240 0.074 Uiso calc R 1
C C14 0.72291(19) 0.85706(7) 0.69551(18) 0.0550(4) Uani d . 1
C C15 0.8330(3) 0.76827(8) 0.6072(2) 0.0732(5) Uani d . 1
H H15A 0.9203 0.7925 0.5811 0.088 Uiso calc R 1
H H15B 0.7519 0.7617 0.5113 0.088 Uiso calc R 1
C C16 0.8972(2) 0.71005(8) 0.6745(2) 0.0787(5) Uani d . 1
H H16A 0.9800 0.7170 0.7673 0.118 Uiso calc R 1
H H16B 0.9430 0.6883 0.5979 0.118 Uiso calc R 1
H H16C 0.8106 0.6868 0.7022 0.118 Uiso calc R 1
N N1 0.65788(15) 0.98781(6) 0.87805(15) 0.0539(3) Uani d . 1
N N2 0.58104(15) 0.94193(5) 0.79247(14) 0.0537(3) Uani d . 1
O O1 0.22050(13) 0.95017(5) 0.48930(14) 0.0636(3) Uani d . 1
O O2 0.36269(18) 0.86606(5) 0.57036(15) 0.0820(4) Uani d . 1
O O3 0.75104(17) 0.88472(6) 0.58571(16) 0.0822(4) Uani d . 1
O O4 0.76022(14) 0.79933(5) 0.72446(12) 0.0623(3) Uani d . 1

loop_
_atom_site_aniso_label
_atom_site_aniso_U_11
_atom_site_aniso_U_22
_atom_site_aniso_U_33
_atom_site_aniso_U_12
_atom_site_aniso_U_13
_atom_site_aniso_U_23
C1 0.0662(10) 0.0530(9) 0.0665(10) 0.0059(7) 0.0148(8) -0.0020(7)
C2 0.0865(13) 0.0517(10) 0.0951(14) 0.0013(9) 0.0279(11) -0.0036(9)
C3 0.0875(13) 0.0659(11) 0.0973(15) -0.0191(9) 0.0296(12) -0.0195(10)
C4 0.0762(12) 0.0895(13) 0.0738(12) -0.0223(10) 0.0097(10) -0.0167(10)
C5 0.0616(9) 0.0700(11) 0.0618(10) -0.0035(8) 0.0103(8) -0.0001(8)
C6 0.0482(7) 0.0529(9) 0.0517(8) 0.0004(6) 0.0182(6) -0.0011(6)
C7 0.0487(7) 0.0469(8) 0.0463(8) 0.0068(6) 0.0160(6) 0.0043(6)
C8 0.0461(7) 0.0456(8) 0.0511(8) 0.0060(6) 0.0137(6) 0.0048(6)
C9 0.0534(8) 0.0462(8) 0.0488(8) 0.0053(6) 0.0154(6) 0.0038(6)
C10 0.0675(10) 0.0487(9) 0.0548(9) -0.0018(7) 0.0215(8) -0.0008(7)
C11 0.0622(10) 0.0781(12) 0.0759(11) -0.0222(9) 0.0160(9) -0.0213(10)
C12 0.0546(10) 0.1118(17) 0.0885(14) -0.0013(10) 0.0038(10) -0.0248(12)
C13 0.0820(11) 0.0473(9) 0.0563(9) 0.0178(8) 0.0173(8) 0.0105(7)
C14 0.0611(9) 0.0485(9) 0.0544(9) 0.0111(7) 0.0093(7) 0.0088(7)
C15 0.0983(13) 0.0651(11) 0.0597(10) 0.0174(10) 0.0240(9) -0.0052(8)
C16 0.0852(13) 0.0645(11) 0.0877(13) 0.0173(9) 0.0209(10) -0.0100(10)
N1 0.0593(7) 0.0531(7) 0.0494(7) 0.0097(6) 0.0112(6) 0.0022(6)
N2 0.0661(8) 0.0433(7) 0.0519(7) 0.0117(6) 0.0128(6) 0.0051(5)
O1 0.0533(6) 0.0584(7) 0.0757(7) -0.0044(5) 0.0055(5) -0.0126(5)
O2 0.1163(11) 0.0464(7) 0.0798(9) 0.0013(7) 0.0116(8) -0.0051(6)
O3 0.1095(10) 0.0694(8) 0.0780(9) 0.0284(7) 0.0433(8) 0.0283(7)
O4 0.0876(8) 0.0459(6) 0.0560(6) 0.0150(5) 0.0210(6) 0.0039(5)

loop_
_atom_type_symbol
_atom_type_description
_atom_type_scat_dispersion_real
_atom_type_scat_dispersion_imag
_atom_type_scat_source
C C 0.0033 0.0016 'International Tables Vol C Tables 4.2.6.8 and 6.1.1.4'
H H 0.0000 0.0000 'International Tables Vol C Tables 4.2.6.8 and 6.1.1.4'
N N 0.0061 0.0033 'International Tables Vol C Tables 4.2.6.8 and 6.1.1.4'
O O 0.0106 0.0060 'International Tables Vol C Tables 4.2.6.8 and 6.1.1.4'

loop_
_geom_angle_atom_site_label_1
_geom_angle_atom_site_label_2
_geom_angle_atom_site_label_3
_geom_angle
C2 C1 C6 120.81(17)
C2 C1 H1 119.6
C6 C1 H1 119.6
C3 C2 C1 120.35(19)
C3 C2 H2 119.8
C1 C2 H2 119.8
C2 C3 C4 119.48(18)
C2 C3 H3 120.3
C4 C3 H3 120.3
C3 C4 C5 120.83(19)
C3 C4 H4 119.6
C5 C4 H4 119.6
C4 C5 C6 120.27(17)
C4 C5 H5 119.9
C6 C5 H5 119.9
C1 C6 C5 118.25(15)
C1 C6 C7 120.39(14)
C5 C6 C7 121.36(14)
N1 C7 C8 110.65(13)
N1 C7 C6 120.46(13)
C8 C7 C6 128.88(13)
C9 C8 C7 105.76(12)
C9 C8 H8 127.1
C7 C8 H8 127.1
N2 C9 C8 106.42(13)
N2 C9 C10 122.90(13)
C8 C9 C10 130.65(14)
O2 C10 O1 124.82(15)
O2 C10 C9 124.91(15)
O1 C10 C9 110.27(13)
O1 C11 C12 107.29(15)
O1 C11 H11A 110.3
C12 C11 H11A 110.3
O1 C11 H11B 110.3
C12 C11 H11B 110.3
H11A C11 H11B 108.5
C11 C12 H12A 109.5
C11 C12 H12B 109.5
H12A C12 H12B 109.5
C11 C12 H12C 109.5
H12A C12 H12C 109.5
H12B C12 H12C 109.5
N2 C13 C14 112.57(12)
N2 C13 H13A 109.1
C14 C13 H13A 109.1
N2 C13 H13B 109.1
C14 C13 H13B 109.1
H13A C13 H13B 107.8
O3 C14 O4 124.55(15)
O3 C14 C13 126.43(14)
O4 C14 C13 109.02(12)
O4 C15 C16 108.09(14)
O4 C15 H15A 110.1
C16 C15 H15A 110.1
O4 C15 H15B 110.1
C16 C15 H15B 110.1
H15A C15 H15B 108.4
C15 C16 H16A 109.5
C15 C16 H16B 109.5
H16A C16 H16B 109.5
C15 C16 H16C 109.5
H16A C16 H16C 109.5
H16B C16 H16C 109.5
N2 N1 C7 105.21(12)
N1 N2 C9 111.95(11)
N1 N2 C13 118.81(13)
C9 N2 C13 129.23(13)
C10 O1 C11 117.43(13)
C14 O4 C15 116.07(12)

loop_
_geom_bond_atom_site_label_1
_geom_bond_atom_site_label_2
_geom_bond_distance
C1 C2 1.386(2)
C1 C6 1.386(2)
C1 H1 0.9300
C2 C3 1.366(3)
C2 H2 0.9300
C3 C4 1.375(3)
C3 H3 0.9300
C4 C5 1.380(2)
C4 H4 0.9300
C5 C6 1.391(2)
C5 H5 0.9300
C6 C7 1.472(2)
C7 N1 1.3422(17)
C7 C8 1.396(2)
C8 C9 1.3673(19)
C8 H8 0.9300
C9 N2 1.3633(19)
C9 C10 1.467(2)
C10 O2 1.2061(19)
C10 O1 1.3263(19)
C11 O1 1.4530(19)
C11 C12 1.488(3)
C11 H11A 0.9700
C11 H11B 0.9700
C12 H12A 0.9600
C12 H12B 0.9600
C12 H12C 0.9600
C13 N2 1.4460(18)
C13 C14 1.512(2)
C13 H13A 0.9700
C13 H13B 0.9700
C14 O3 1.1921(18)
C14 O4 1.3276(17)
C15 O4 1.4576(19)
C15 C16 1.471(2)
C15 H15A 0.9700
C15 H15B 0.9700
C16 H16A 0.9600
C16 H16B 0.9600
C16 H16C 0.9600
N1 N2 1.3415(18)

loop_
_geom_torsion_atom_site_label_1
_geom_torsion_atom_site_label_2
_geom_torsion_atom_site_label_3
_geom_torsion_atom_site_label_4
_geom_torsion
C6 C1 C2 C3 -0.3(3)
C1 C2 C3 C4 0.8(3)
C2 C3 C4 C5 -0.6(3)
C3 C4 C5 C6 -0.2(3)
C2 C1 C6 C5 -0.4(2)
C2 C1 C6 C7 179.60(14)
C4 C5 C6 C1 0.7(2)
C4 C5 C6 C7 -179.34(15)
C1 C6 C7 N1 169.66(13)
C5 C6 C7 N1 -10.3(2)
C1 C6 C7 C8 -10.9(2)
C5 C6 C7 C8 169.16(14)
N1 C7 C8 C9 -0.05(15)
C6 C7 C8 C9 -179.56(13)
C7 C8 C9 N2 0.04(15)
C7 C8 C9 C10 178.01(13)
N2 C9 C10 O2 -3.8(2)
C8 C9 C10 O2 178.49(15)
N2 C9 C10 O1 175.99(12)
C8 C9 C10 O1 -1.7(2)
N2 C13 C14 O3 8.0(3)
N2 C13 C14 O4 -173.03(14)
C8 C7 N1 N2 0.04(15)
C6 C7 N1 N2 179.59(12)
C7 N1 N2 C9 -0.01(15)
C7 N1 N2 C13 179.56(12)
C8 C9 N2 N1 -0.02(15)
C10 C9 N2 N1 -178.18(12)
C8 C9 N2 C13 -179.53(14)
C10 C9 N2 C13 2.3(2)
C14 C13 N2 N1 -108.46(16)
C14 C13 N2 C9 71.0(2)
O2 C10 O1 C11 1.8(2)
C9 C10 O1 C11 -177.99(12)
C12 C11 O1 C10 -167.62(14)
O3 C14 O4 C15 -3.2(2)
C13 C14 O4 C15 177.84(15)
C16 C15 O4 C14 168.07(15)

loop_
_cod_related_entry_id
_cod_related_entry_database
_cod_related_entry_code
1 ChemSpider 21120267
